data_7157771
loop_
_publ_author_name
'Hayashi, Satoshi'
'Takamatsu, Rina'
'Takeda, Shiori'
'Noji, Masahiro'
'Takanami, Toshikatsu'

_publ_section_title
;
 Central zinc metal-controlled regioselective meso-bromination of
 zincated\b-silylporphyrins-rapid access to meso,\b-dual-functionalized
 porphyrins.
;
_journal_issue 48
_journal_name_full 'Organic &amp; biomolecular chemistry'
_journal_page_first 9791
_journal_page_last 9795
_journal_paper_doi 10.1039/d0ob02262d
_journal_volume 18
_journal_year 2020
_chemical_formula_moiety 'C39 H53 Br N4 O4 Si3 Zn'
_chemical_formula_sum 'C39 H53 Br N4 O4 Si3 Zn'
_chemical_formula_weight 871.41
_chemical_name_systematic Zn-3c
_space_group_crystal_system triclinic
_space_group_IT_number 2
_space_group_name_Hall '-P 1'
_space_group_name_H-M_alt 'P -1'
_atom_sites_solution_hydrogens geom
_atom_sites_solution_primary direct
_atom_sites_solution_secondary difmap
_audit_update_record
;
2020-10-07 deposited with the CCDC.	2020-11-25 downloaded from the CCDC.
;
_cell_angle_alpha 98.8580
_cell_angle_beta 102.4700
_cell_angle_gamma 91.9200
_cell_formula_units_Z 2
_cell_length_a 9.3441
_cell_length_b 13.5093
_cell_length_c 16.7025
_cell_measurement_reflns_used 4
_cell_measurement_temperature 93
_cell_measurement_theta_max 70.52
_cell_measurement_theta_min 6.56
_cell_volume 2029.227
_computing_cell_refinement 'RAPID AUTO'
_computing_data_collection 'RAPID AUTO (Rigaku, ????)'
_computing_data_reduction 'RAPID AUTO'
_computing_molecular_graphics 'CrystalStructure 4.2'
_computing_publication_material 'CrystalStructure 4.2 (Rigaku, 2017)'
_computing_structure_refinement 'SHELXL Version 2014/7 (Sheldrick, 2008)'
_computing_structure_solution 'SHELXT Version 2014/5 (Sheldrick, 2014)'
_diffrn_ambient_temperature 93
_diffrn_detector_area_resol_mean 10.000
_diffrn_measured_fraction_theta_full 0.973
_diffrn_measured_fraction_theta_max 0.967
_diffrn_measurement_device_type 'Rigaku R-AXIS RAPID'
_diffrn_measurement_method \w
_diffrn_radiation_type 'Cu K\a'
_diffrn_radiation_wavelength 1.54187
_diffrn_reflns_av_R_equivalents 0.2528
_diffrn_reflns_Laue_measured_fraction_full 0.973
_diffrn_reflns_Laue_measured_fraction_max 0.967
_diffrn_reflns_limit_h_max 10
_diffrn_reflns_limit_h_min -10
_diffrn_reflns_limit_k_max 15
_diffrn_reflns_limit_k_min -15
_diffrn_reflns_limit_l_max 20
_diffrn_reflns_limit_l_min -20
_diffrn_reflns_number 23355
_diffrn_reflns_point_group_measured_fraction_full 0.973
_diffrn_reflns_point_group_measured_fraction_max 0.967
_diffrn_reflns_theta_full 67.687
_diffrn_reflns_theta_max 68.251
_diffrn_reflns_theta_min 3.319
_diffrn_standards_number 0
_exptl_absorpt_coefficient_mu 3.199
_exptl_absorpt_correction_T_max 0.984
_exptl_absorpt_correction_T_min 0.367
_exptl_absorpt_correction_type multi-scan
_exptl_absorpt_process_details 'ABSCOR (Rigaku, 1995)'
_exptl_crystal_colour purple
_exptl_crystal_density_diffrn 1.426
_exptl_crystal_density_method 'not measured'
_exptl_crystal_description needle
_exptl_crystal_F_000 908.00
_exptl_crystal_size_max 0.181
_exptl_crystal_size_mid 0.017
_exptl_crystal_size_min 0.005
_refine_diff_density_max 2.38
_refine_diff_density_min -1.40
_refine_ls_extinction_method none
_refine_ls_goodness_of_fit_ref 1.046
_refine_ls_hydrogen_treatment constr
_refine_ls_number_parameters 469
_refine_ls_number_reflns 7189
_refine_ls_number_restraints 0
_refine_ls_R_factor_all 0.2093
_refine_ls_R_factor_gt 0.1381
_refine_ls_shift/su_max 0.000
_refine_ls_structure_factor_coef Fsqd
_refine_ls_weighting_details 'w = 1/[\s^2^(Fo^2^)+(0.1207P)^2^] where P=(Fo^2^+2Fc^2^)/3'
_refine_ls_weighting_scheme calc
_refine_ls_wR_factor_gt 0.2792
_refine_ls_wR_factor_ref 0.3577
_reflns_Friedel_coverage 0.000
_reflns_number_gt 3010
_reflns_number_total 7189
_reflns_threshold_expression F^2^>2.0\s(F^2^)
_cod_data_source_file d0ob02262d2.cif
_cod_data_source_block Saeki-2_int
_cod_depositor_comments 'Adding full bibliography for 7157771.cif.'
_cod_original_cell_volume 2029.2225
_cod_database_code 7157771

loop_
_space_group_symop_id
_space_group_symop_operation_xyz
1 +X,+Y,+Z
2 -X,-Y,-Z

loop_
_atom_site_label
_atom_site_type_symbol
_atom_site_fract_x
_atom_site_fract_y
_atom_site_fract_z
_atom_site_U_iso_or_equiv
_atom_site_adp_type
_atom_site_occupancy
_atom_site_site_symmetry_order
_atom_site_calc_flag
_atom_site_refinement_flags_posn
_atom_site_refinement_flags_adp
_atom_site_refinement_flags_occupancy
_atom_site_disorder_assembly
_atom_site_disorder_group
Br1 Br 0.92720(13) 0.88628(8) 0.63008(7) 0.0695(5) Uani 1 1 d . . . . .
Zn1 Zn 0.74074(12) 0.49895(8) 0.50499(7) 0.0430(5) Uani 1 1 d . . . . .
Si1 Si 0.7983(3) 0.85147(18) 0.79356(17) 0.0502(8) Uani 1 1 d . . . . .
Si2 Si 0.6455(4) 0.8215(2) 0.9428(2) 0.0673(10) Uani 1 1 d . . . . .
Si3 Si 0.7403(4) 1.0825(2) 0.7896(2) 0.0648(10) Uani 1 1 d . . . . .
O1 O 0.6892(10) 0.0514(6) 0.4790(6) 0.095(3) Uani 1 1 d . . . . .
O2 O 0.6872(8) 0.0021(5) 0.3493(4) 0.067(2) Uani 1 1 d . . . . .
O3 O 0.7033(8) 0.8286(5) 0.8609(4) 0.076(2) Uani 1 1 d . . . . .
O4 O 0.7526(7) 0.9583(4) 0.7671(4) 0.0555(18) Uani 1 1 d . . . . .
N1 N 0.7660(8) 0.3989(6) 0.4068(5) 0.051(2) Uani 1 1 d . . . . .
N2 N 0.6066(8) 0.3898(6) 0.5319(5) 0.053(2) Uani 1 1 d . . . . .
N3 N 0.7150(7) 0.5977(5) 0.6045(5) 0.044(2) Uani 1 1 d . . . . .
N4 N 0.8769(8) 0.6071(5) 0.4792(5) 0.050(2) Uani 1 1 d . . . . .
C1 C 0.8574(10) 0.4208(8) 0.3545(6) 0.049(3) Uani 1 1 d . . . . .
C2 C 0.8388(12) 0.3302(8) 0.2895(6) 0.061(3) Uani 1 1 d . . . . .
H2 H 0.8820 0.3223 0.2425 0.073 Uiso 1 1 calc R U . . .
C3 C 0.7482(11) 0.2596(8) 0.3090(6) 0.056(3) Uani 1 1 d . . . . .
H3 H 0.7195 0.1940 0.2785 0.068 Uiso 1 1 calc R U . . .
C4 C 0.7061(11) 0.3007(8) 0.3810(6) 0.052(3) Uani 1 1 d . . . . .
C5 C 0.6081(10) 0.2500(7) 0.4174(7) 0.056(3) Uani 1 1 d . . . . .
C6 C 0.5686(10) 0.2926(7) 0.4889(6) 0.043(2) Uani 1 1 d . . . . .
C7 C 0.4707(10) 0.2353(7) 0.5280(6) 0.050(3) Uani 1 1 d . . . . .
H7 H 0.4302 0.1680 0.5108 0.060 Uiso 1 1 calc R U . . .
C8 C 0.4535(10) 0.3016(7) 0.5933(7) 0.056(3) Uani 1 1 d . . . . .
H8 H 0.3982 0.2889 0.6326 0.067 Uiso 1 1 calc R U . . .
C9 C 0.5350(9) 0.3977(6) 0.5940(6) 0.040(2) Uani 1 1 d . . . . .
C10 C 0.5531(9) 0.4835(7) 0.6567(6) 0.043(2) Uani 1 1 d . . . . .
C11 C 0.6359(9) 0.5777(6) 0.6616(5) 0.037(2) Uani 1 1 d . . . . .
C12 C 0.6533(10) 0.6616(6) 0.7242(5) 0.043(2) Uani 1 1 d . . . . .
H12 H 0.6091 0.6651 0.7706 0.051 Uiso 1 1 calc R U . . .
C13 C 0.7406(10) 0.7378(7) 0.7116(6) 0.049(3) Uani 1 1 d . . . . .
C14 C 0.7797(10) 0.6978(7) 0.6347(6) 0.048(3) Uani 1 1 d . . . . .
C15 C 0.8691(10) 0.7462(6) 0.5908(6) 0.044(2) Uani 1 1 d . . . . .
C16 C 0.9138(9) 0.7042(8) 0.5198(6) 0.043(2) Uani 1 1 d . . . . .
C17 C 1.0135(10) 0.7611(8) 0.4822(6) 0.054(3) Uani 1 1 d . . . . .
H17 H 1.0522 0.8289 0.4983 0.065 Uiso 1 1 calc R U . . .
C18 C 1.0350(10) 0.6920(7) 0.4195(6) 0.051(3) Uani 1 1 d . . . . .
H18 H 1.0960 0.7029 0.3826 0.061 Uiso 1 1 calc R U . . .
C19 C 0.9511(10) 0.5980(8) 0.4165(6) 0.047(3) Uani 1 1 d . . . . .
C20 C 0.9367(10) 0.5116(8) 0.3555(6) 0.052(3) Uani 1 1 d . . . . .
C21 C 0.5511(11) 0.1376(7) 0.3795(7) 0.058(3) Uani 1 1 d . . . . .
H21A H 0.4542 0.1243 0.3921 0.070 Uiso 1 1 calc R U . . .
H21B H 0.5370 0.1287 0.3183 0.070 Uiso 1 1 calc R U . . .
C22 C 0.6514(14) 0.0628(8) 0.4112(9) 0.068(4) Uani 1 1 d . . . . .
C23 C 0.7858(12) -0.0755(8) 0.3733(7) 0.071(3) Uani 1 1 d . . . . .
H23A H 0.7408 -0.1189 0.4052 0.085 Uiso 1 1 calc R U . . .
H23B H 0.8801 -0.0440 0.4088 0.085 Uiso 1 1 calc R U . . .
C24 C 0.8126(15) -0.1383(11) 0.2942(8) 0.111(5) Uani 1 1 d . . . . .
H24A H 0.8785 -0.1907 0.3092 0.133 Uiso 1 1 calc R U . . .
H24B H 0.7189 -0.1695 0.2596 0.133 Uiso 1 1 calc R U . . .
H24C H 0.8577 -0.0949 0.2632 0.133 Uiso 1 1 calc R U . . .
C25 C 0.4718(11) 0.4764(8) 0.7264(6) 0.053(3) Uani 1 1 d . . . . .
H25A H 0.4416 0.5434 0.7469 0.064 Uiso 1 1 calc R U . . .
H25B H 0.3825 0.4303 0.7050 0.064 Uiso 1 1 calc R U . . .
C26 C 0.5707(11) 0.4386(7) 0.7943(7) 0.062(3) Uani 1 1 d . . . . .
H26A H 0.6612 0.4840 0.8129 0.074 Uiso 1 1 calc R U . . .
H26B H 0.5993 0.3716 0.7725 0.074 Uiso 1 1 calc R U . . .
C27 C 0.5057(12) 0.4299(8) 0.8696(6) 0.064(3) Uani 1 1 d . . . . .
H27A H 0.4669 0.4948 0.8878 0.076 Uiso 1 1 calc R U . . .
H27B H 0.4221 0.3784 0.8527 0.076 Uiso 1 1 calc R U . . .
C28 C 0.6116(12) 0.4029(8) 0.9399(7) 0.075(4) Uani 1 1 d . . . . .
H28A H 0.5633 0.3985 0.9859 0.090 Uiso 1 1 calc R U . . .
H28B H 0.6488 0.3378 0.9229 0.090 Uiso 1 1 calc R U . . .
H28C H 0.6936 0.4543 0.9580 0.090 Uiso 1 1 calc R U . . .
C29 C 1.0150(11) 0.5177(8) 0.2858(6) 0.064(3) Uani 1 1 d . . . . .
H29A H 1.1039 0.5642 0.3067 0.077 Uiso 1 1 calc R U . . .
H29B H 1.0465 0.4505 0.2667 0.077 Uiso 1 1 calc R U . . .
C30 C 0.9177(11) 0.5535(8) 0.2145(6) 0.062(3) Uani 1 1 d . . . . .
H30A H 0.8966 0.6238 0.2325 0.075 Uiso 1 1 calc R U . . .
H30B H 0.8232 0.5124 0.1993 0.075 Uiso 1 1 calc R U . . .
C31 C 0.9812(12) 0.5492(8) 0.1375(7) 0.072(3) Uani 1 1 d . . . . .
H31A H 1.0786 0.5867 0.1526 0.086 Uiso 1 1 calc R U . . .
H31B H 0.9160 0.5819 0.0958 0.086 Uiso 1 1 calc R U . . .
C32 C 0.9969(12) 0.4411(8) 0.0998(6) 0.072(3) Uani 1 1 d . . . . .
H32A H 1.0379 0.4406 0.0504 0.086 Uiso 1 1 calc R U . . .
H32B H 1.0627 0.4091 0.1407 0.086 Uiso 1 1 calc R U . . .
H32C H 0.9003 0.4042 0.0839 0.086 Uiso 1 1 calc R U . . .
C33 C 0.9945(11) 0.8588(8) 0.8449(7) 0.075(3) Uani 1 1 d . . . . .
H33A H 1.0205 0.7936 0.8606 0.090 Uiso 1 1 calc R U . . .
H33B H 1.0536 0.8763 0.8066 0.090 Uiso 1 1 calc R U . . .
H33C H 1.0137 0.9103 0.8948 0.090 Uiso 1 1 calc R U . . .
C34 C 0.7282(13) 0.7144(8) 0.9896(7) 0.087(4) Uani 1 1 d . . . . .
H34A H 0.6934 0.7092 1.0402 0.104 Uiso 1 1 calc R U . . .
H34B H 0.6992 0.6520 0.9498 0.104 Uiso 1 1 calc R U . . .
H34C H 0.8355 0.7256 1.0035 0.104 Uiso 1 1 calc R U . . .
C35 C 0.7015(13) 0.9400(7) 1.0141(6) 0.072(3) Uani 1 1 d . . . . .
H35A H 0.6671 0.9376 1.0653 0.087 Uiso 1 1 calc R U . . .
H35B H 0.8088 0.9505 1.0275 0.087 Uiso 1 1 calc R U . . .
H35C H 0.6585 0.9954 0.9878 0.087 Uiso 1 1 calc R U . . .
C36 C 0.4442(11) 0.7979(8) 0.9155(7) 0.075(3) Uani 1 1 d . . . . .
H36A H 0.4084 0.7935 0.9659 0.090 Uiso 1 1 calc R U . . .
H36B H 0.3995 0.8530 0.8894 0.090 Uiso 1 1 calc R U . . .
H36C H 0.4175 0.7346 0.8766 0.090 Uiso 1 1 calc R U . . .
C37 C 0.5647(12) 1.1026(8) 0.8236(7) 0.081(4) Uani 1 1 d . . . . .
H37A H 0.5541 1.1748 0.8373 0.097 Uiso 1 1 calc R U . . .
H37B H 0.4821 1.0724 0.7787 0.097 Uiso 1 1 calc R U . . .
H37C H 0.5656 1.0712 0.8729 0.097 Uiso 1 1 calc R U . . .
C38 C 0.8921(12) 1.1402(7) 0.8711(7) 0.080(4) Uani 1 1 d . . . . .
H38C H 0.8818 1.2126 0.8828 0.096 Uiso 1 1 calc R U . . .
H38A H 0.8928 1.1111 0.9214 0.096 Uiso 1 1 calc R U . . .
H38B H 0.9844 1.1283 0.8535 0.096 Uiso 1 1 calc R U . . .
C39 C 0.7396(14) 1.1398(8) 0.6988(8) 0.093(4) Uani 1 1 d . . . . .
H39A H 0.7324 1.2124 0.7127 0.112 Uiso 1 1 calc R U . . .
H39B H 0.8308 1.1272 0.6801 0.112 Uiso 1 1 calc R U . . .
H39C H 0.6554 1.1111 0.6544 0.112 Uiso 1 1 calc R U . . .

loop_
_atom_site_aniso_label
_atom_site_aniso_U_11
_atom_site_aniso_U_22
_atom_site_aniso_U_33
_atom_site_aniso_U_23
_atom_site_aniso_U_13
_atom_site_aniso_U_12
Br1 0.0900(10) 0.0454(8) 0.0874(11) 0.0084(7) 0.0543(8) -0.0042(7)
Zn1 0.0487(9) 0.0378(9) 0.0513(9) 0.0076(7) 0.0291(7) 0.0076(7)
Si1 0.069(2) 0.0321(16) 0.0548(18) 0.0019(14) 0.0293(16) 0.0011(14)
Si2 0.090(3) 0.054(2) 0.067(2) 0.0031(17) 0.044(2) 0.0036(18)
Si3 0.081(2) 0.0460(19) 0.074(2) 0.0059(17) 0.0356(19) 0.0047(17)
O1 0.150(8) 0.069(6) 0.086(6) 0.029(5) 0.056(6) 0.044(6)
O2 0.081(5) 0.045(4) 0.084(6) 0.010(4) 0.035(4) 0.026(4)
O3 0.109(6) 0.053(4) 0.075(5) -0.006(4) 0.058(5) -0.016(4)
O4 0.084(5) 0.034(4) 0.057(4) 0.004(3) 0.033(4) 0.015(4)
N1 0.056(5) 0.045(5) 0.061(6) 0.005(4) 0.031(5) 0.014(4)
N2 0.057(5) 0.047(5) 0.065(6) -0.005(4) 0.043(5) -0.003(4)
N3 0.040(4) 0.038(4) 0.060(5) 0.002(4) 0.029(4) -0.003(4)
N4 0.078(6) 0.035(5) 0.047(5) 0.002(4) 0.038(4) 0.000(4)
C1 0.056(6) 0.064(7) 0.036(6) 0.016(5) 0.026(5) 0.018(5)
C2 0.084(8) 0.078(8) 0.034(6) 0.010(6) 0.033(6) 0.035(7)
C3 0.076(7) 0.055(7) 0.046(6) 0.005(5) 0.030(6) 0.023(6)
C4 0.066(7) 0.051(7) 0.042(6) 0.000(5) 0.022(5) 0.011(6)
C5 0.045(6) 0.040(6) 0.081(8) 0.001(6) 0.016(6) 0.012(5)
C6 0.044(6) 0.032(5) 0.057(7) 0.005(5) 0.021(5) 0.017(5)
C7 0.060(6) 0.029(5) 0.073(7) 0.015(5) 0.032(6) 0.012(5)
C8 0.063(7) 0.041(6) 0.080(8) 0.010(6) 0.053(6) -0.001(5)
C9 0.041(5) 0.031(5) 0.052(6) 0.008(5) 0.017(5) 0.014(4)
C10 0.042(5) 0.040(6) 0.057(6) 0.014(5) 0.031(5) 0.003(4)
C11 0.045(6) 0.035(5) 0.039(5) 0.009(4) 0.022(5) 0.009(4)
C12 0.072(7) 0.031(5) 0.033(5) -0.004(4) 0.032(5) 0.008(5)
C13 0.052(6) 0.032(5) 0.070(7) 0.010(5) 0.031(5) 0.003(5)
C14 0.045(6) 0.036(6) 0.068(7) -0.003(5) 0.031(5) -0.004(5)
C15 0.054(6) 0.020(5) 0.065(7) 0.013(5) 0.020(5) 0.008(4)
C16 0.033(5) 0.060(7) 0.043(6) 0.005(5) 0.024(4) 0.003(5)
C17 0.070(7) 0.045(6) 0.061(7) 0.020(5) 0.038(6) 0.005(5)
C18 0.069(7) 0.054(6) 0.055(6) 0.035(5) 0.046(6) 0.032(6)
C19 0.046(6) 0.052(7) 0.050(6) 0.015(5) 0.019(5) 0.015(5)
C20 0.053(6) 0.049(6) 0.066(7) 0.022(6) 0.028(6) 0.007(5)
C21 0.069(7) 0.034(6) 0.068(7) -0.021(5) 0.027(6) 0.002(5)
C22 0.087(9) 0.030(6) 0.099(10) 0.003(7) 0.056(9) 0.010(6)
C23 0.076(8) 0.056(7) 0.100(9) 0.029(7) 0.047(7) 0.018(6)
C24 0.127(12) 0.135(13) 0.096(11) 0.034(10) 0.060(9) 0.070(11)
C25 0.065(7) 0.052(6) 0.054(6) 0.008(5) 0.037(6) 0.001(6)
C26 0.077(8) 0.040(6) 0.090(8) 0.007(6) 0.067(7) 0.011(6)
C27 0.100(9) 0.045(6) 0.063(7) 0.014(6) 0.051(7) 0.017(6)
C28 0.101(9) 0.069(8) 0.077(8) 0.026(7) 0.057(8) 0.005(7)
C29 0.068(7) 0.074(7) 0.070(8) 0.013(6) 0.056(7) 0.019(6)
C30 0.066(7) 0.075(8) 0.066(7) 0.035(6) 0.038(6) 0.038(6)
C31 0.093(9) 0.073(8) 0.076(8) 0.027(7) 0.061(7) 0.028(7)
C32 0.093(9) 0.078(8) 0.054(7) 0.017(6) 0.030(7) 0.025(7)
C33 0.081(9) 0.063(8) 0.086(8) 0.010(7) 0.027(7) 0.022(7)
C34 0.098(10) 0.077(9) 0.096(9) 0.031(7) 0.030(8) 0.024(8)
C35 0.104(9) 0.054(7) 0.062(7) 0.000(6) 0.032(7) 0.010(7)
C36 0.087(9) 0.071(8) 0.076(8) 0.017(6) 0.030(7) 0.029(7)
C37 0.093(9) 0.071(8) 0.087(9) 0.003(7) 0.042(7) 0.025(7)
C38 0.086(8) 0.041(7) 0.111(10) -0.007(7) 0.031(8) -0.001(6)
C39 0.135(11) 0.050(7) 0.110(10) 0.015(7) 0.058(9) 0.013(8)

loop_
_atom_type_symbol
_atom_type_description
_atom_type_scat_dispersion_real
_atom_type_scat_dispersion_imag
_atom_type_scat_source
C C 0.0181 0.0091
;
International Tables for Crystallography
(Vol. C, Tables 4.2.6.8 and 6.1.1.4)
;
H H 0.0000 0.0000
;
International Tables for Crystallography
(Vol. C, Table 6.1.1.4)
;
Br Br -0.6763 1.2805
;
International Tables for Crystallography
(Vol. C, Tables 4.2.6.8 and 6.1.1.4)
;
N N 0.0311 0.0180
;
International Tables for Crystallography
(Vol. C, Tables 4.2.6.8 and 6.1.1.4)
;
O O 0.0492 0.0322
;
International Tables for Crystallography
(Vol. C, Tables 4.2.6.8 and 6.1.1.4)
;
Si Si 0.2541 0.3302
;
International Tables for Crystallography
(Vol. C, Tables 4.2.6.8 and 6.1.1.4)
;
Zn Zn -1.5491 0.6778
;
International Tables for Crystallography
(Vol. C, Tables 4.2.6.8 and 6.1.1.4)
;

loop_
_geom_angle_atom_site_label_1
_geom_angle_atom_site_label_2
_geom_angle_atom_site_label_3
_geom_angle
_geom_angle_site_symmetry_1
_geom_angle_site_symmetry_3
_geom_angle_publ_flag
N1 Zn1 N3 179.1(3) . . ?
N1 Zn1 N4 92.3(3) . . ?
N3 Zn1 N4 88.4(3) . . ?
N1 Zn1 N2 87.7(3) . . ?
N3 Zn1 N2 91.6(3) . . ?
N4 Zn1 N2 179.2(3) . . ?
O4 Si1 O3 107.1(3) . . ?
O4 Si1 C33 110.4(4) . . ?
O3 Si1 C33 108.0(5) . . ?
O4 Si1 C13 116.5(4) . . ?
O3 Si1 C13 100.7(4) . . ?
C33 Si1 C13 113.1(4) . . ?
O3 Si2 C35 107.8(4) . . ?
O3 Si2 C36 109.4(5) . . ?
C35 Si2 C36 111.3(5) . . ?
O3 Si2 C34 108.6(5) . . ?
C35 Si2 C34 110.9(5) . . ?
C36 Si2 C34 108.8(5) . . ?
O4 Si3 C38 111.4(4) . . ?
O4 Si3 C39 110.2(4) . . ?
C38 Si3 C39 108.3(6) . . ?
O4 Si3 C37 107.4(4) . . ?
C38 Si3 C37 109.7(5) . . ?
C39 Si3 C37 109.8(6) . . ?
C22 O2 C23 115.9(9) . . ?
Si2 O3 Si1 165.5(5) . . ?
Si1 O4 Si3 151.8(4) . . ?
C4 N1 C1 109.0(8) . . ?
C4 N1 Zn1 128.7(6) . . ?
C1 N1 Zn1 122.3(7) . . ?
C9 N2 C6 104.9(7) . . ?
C9 N2 Zn1 127.6(6) . . ?
C6 N2 Zn1 127.6(6) . . ?
C11 N3 C14 105.1(7) . . ?
C11 N3 Zn1 125.5(6) . . ?
C14 N3 Zn1 129.3(5) . . ?
C19 N4 C16 104.1(7) . . ?
C19 N4 Zn1 127.2(7) . . ?
C16 N4 Zn1 128.6(5) . . ?
N1 C1 C20 128.9(9) . . ?
N1 C1 C2 104.7(9) . . ?
C20 C1 C2 126.0(9) . . ?
C3 C2 C1 108.1(8) . . ?
C3 C2 H2 125.9 . . ?
C1 C2 H2 125.9 . . ?
C2 C3 C4 108.1(9) . . ?
C2 C3 H3 125.9 . . ?
C4 C3 H3 125.9 . . ?
C3 C4 N1 109.8(9) . . ?
C3 C4 C5 123.4(10) . . ?
N1 C4 C5 126.6(8) . . ?
C6 C5 C4 122.1(9) . . ?
C6 C5 C21 118.0(9) . . ?
C4 C5 C21 119.6(9) . . ?
C5 C6 N2 127.1(8) . . ?
C5 C6 C7 120.9(9) . . ?
N2 C6 C7 112.0(8) . . ?
C8 C7 C6 103.5(8) . . ?
C8 C7 H7 128.3 . . ?
C6 C7 H7 128.3 . . ?
C7 C8 C9 108.8(8) . . ?
C7 C8 H8 125.6 . . ?
C9 C8 H8 125.6 . . ?
N2 C9 C10 122.9(8) . . ?
N2 C9 C8 110.8(8) . . ?
C10 C9 C8 125.8(8) . . ?
C9 C10 C11 127.8(7) . . ?
C9 C10 C25 115.8(8) . . ?
C11 C10 C25 116.4(8) . . ?
N3 C11 C12 108.5(8) . . ?
N3 C11 C10 124.4(8) . . ?
C12 C11 C10 127.1(8) . . ?
C13 C12 C11 112.8(8) . . ?
C13 C12 H12 123.6 . . ?
C11 C12 H12 123.6 . . ?
C12 C13 C14 103.1(8) . . ?
C12 C13 Si1 120.3(7) . . ?
C14 C13 Si1 136.0(7) . . ?
C15 C14 N3 121.7(8) . . ?
C15 C14 C13 127.7(8) . . ?
N3 C14 C13 110.6(7) . . ?
C16 C15 C14 126.9(8) . . ?
C16 C15 Br1 115.7(6) . . ?
C14 C15 Br1 117.3(7) . . ?
N4 C16 C15 124.8(8) . . ?
N4 C16 C17 113.4(7) . . ?
C15 C16 C17 121.8(9) . . ?
C18 C17 C16 102.2(8) . . ?
C18 C17 H17 128.9 . . ?
C16 C17 H17 128.9 . . ?
C17 C18 C19 110.2(8) . . ?
C17 C18 H18 124.9 . . ?
C19 C18 H18 124.9 . . ?
N4 C19 C20 123.3(9) . . ?
N4 C19 C18 110.0(8) . . ?
C20 C19 C18 126.5(9) . . ?
C1 C20 C19 125.7(9) . . ?
C1 C20 C29 117.8(9) . . ?
C19 C20 C29 116.5(9) . . ?
C22 C21 C5 113.8(9) . . ?
C22 C21 H21A 108.8 . . ?
C5 C21 H21A 108.8 . . ?
C22 C21 H21B 108.8 . . ?
C5 C21 H21B 108.8 . . ?
H21A C21 H21B 107.7 . . ?
O1 C22 O2 121.7(12) . . ?
O1 C22 C21 127.0(11) . . ?
O2 C22 C21 111.1(11) . . ?
O2 C23 C24 108.3(9) . . ?
O2 C23 H23A 110.0 . . ?
C24 C23 H23A 110.0 . . ?
O2 C23 H23B 110.0 . . ?
C24 C23 H23B 110.0 . . ?
H23A C23 H23B 108.4 . . ?
C23 C24 H24A 109.5 . . ?
C23 C24 H24B 109.5 . . ?
H24A C24 H24B 109.5 . . ?
C23 C24 H24C 109.5 . . ?
H24A C24 H24C 109.5 . . ?
H24B C24 H24C 109.5 . . ?
C26 C25 C10 108.6(7) . . ?
C26 C25 H25A 110.0 . . ?
C10 C25 H25A 110.0 . . ?
C26 C25 H25B 110.0 . . ?
C10 C25 H25B 110.0 . . ?
H25A C25 H25B 108.3 . . ?
C25 C26 C27 114.6(8) . . ?
C25 C26 H26A 108.6 . . ?
C27 C26 H26A 108.6 . . ?
C25 C26 H26B 108.6 . . ?
C27 C26 H26B 108.6 . . ?
H26A C26 H26B 107.6 . . ?
C28 C27 C26 113.5(9) . . ?
C28 C27 H27A 108.9 . . ?
C26 C27 H27A 108.9 . . ?
C28 C27 H27B 108.9 . . ?
C26 C27 H27B 108.9 . . ?
H27A C27 H27B 107.7 . . ?
C27 C28 H28A 109.5 . . ?
C27 C28 H28B 109.5 . . ?
H28A C28 H28B 109.5 . . ?
C27 C28 H28C 109.5 . . ?
H28A C28 H28C 109.5 . . ?
H28B C28 H28C 109.5 . . ?
C30 C29 C20 111.2(8) . . ?
C30 C29 H29A 109.4 . . ?
C20 C29 H29A 109.4 . . ?
C30 C29 H29B 109.4 . . ?
C20 C29 H29B 109.4 . . ?
H29A C29 H29B 108.0 . . ?
C29 C30 C31 114.4(8) . . ?
C29 C30 H30A 108.6 . . ?
C31 C30 H30A 108.6 . . ?
C29 C30 H30B 108.6 . . ?
C31 C30 H30B 108.6 . . ?
H30A C30 H30B 107.6 . . ?
C30 C31 C32 111.2(9) . . ?
C30 C31 H31A 109.4 . . ?
C32 C31 H31A 109.4 . . ?
C30 C31 H31B 109.4 . . ?
C32 C31 H31B 109.4 . . ?
H31A C31 H31B 108.0 . . ?
C31 C32 H32A 109.5 . . ?
C31 C32 H32B 109.5 . . ?
H32A C32 H32B 109.5 . . ?
C31 C32 H32C 109.5 . . ?
H32A C32 H32C 109.5 . . ?
H32B C32 H32C 109.5 . . ?
Si1 C33 H33A 109.5 . . ?
Si1 C33 H33B 109.5 . . ?
H33A C33 H33B 109.5 . . ?
Si1 C33 H33C 109.5 . . ?
H33A C33 H33C 109.5 . . ?
H33B C33 H33C 109.5 . . ?
Si2 C34 H34A 109.5 . . ?
Si2 C34 H34B 109.5 . . ?
H34A C34 H34B 109.5 . . ?
Si2 C34 H34C 109.5 . . ?
H34A C34 H34C 109.5 . . ?
H34B C34 H34C 109.5 . . ?
Si2 C35 H35A 109.5 . . ?
Si2 C35 H35B 109.5 . . ?
H35A C35 H35B 109.5 . . ?
Si2 C35 H35C 109.5 . . ?
H35A C35 H35C 109.5 . . ?
H35B C35 H35C 109.5 . . ?
Si2 C36 H36A 109.5 . . ?
Si2 C36 H36B 109.5 . . ?
H36A C36 H36B 109.5 . . ?
Si2 C36 H36C 109.5 . . ?
H36A C36 H36C 109.5 . . ?
H36B C36 H36C 109.5 . . ?
Si3 C37 H37A 109.5 . . ?
Si3 C37 H37B 109.5 . . ?
H37A C37 H37B 109.5 . . ?
Si3 C37 H37C 109.5 . . ?
H37A C37 H37C 109.5 . . ?
H37B C37 H37C 109.5 . . ?
Si3 C38 H38C 109.5 . . ?
Si3 C38 H38A 109.5 . . ?
H38C C38 H38A 109.5 . . ?
Si3 C38 H38B 109.5 . . ?
H38C C38 H38B 109.5 . . ?
H38A C38 H38B 109.5 . . ?
Si3 C39 H39A 109.5 . . ?
Si3 C39 H39B 109.5 . . ?
H39A C39 H39B 109.5 . . ?
Si3 C39 H39C 109.5 . . ?
H39A C39 H39C 109.5 . . ?
H39B C39 H39C 109.5 . . ?

loop_
_geom_bond_atom_site_label_1
_geom_bond_atom_site_label_2
_geom_bond_distance
_geom_bond_site_symmetry_2
_geom_bond_publ_flag
Br1 C15 1.924(9) . ?
Zn1 N1 2.019(8) . ?
Zn1 N3 2.027(7) . ?
Zn1 N4 2.060(7) . ?
Zn1 N2 2.067(7) . ?
Si1 O4 1.617(6) . ?
Si1 O3 1.633(6) . ?
Si1 C33 1.841(11) . ?
Si1 C13 1.871(10) . ?
Si2 O3 1.592(7) . ?
Si2 C35 1.828(10) . ?
Si2 C36 1.842(11) . ?
Si2 C34 1.861(11) . ?
Si3 O4 1.676(6) . ?
Si3 C38 1.799(11) . ?
Si3 C39 1.804(12) . ?
Si3 C37 1.864(10) . ?
O1 C22 1.146(13) . ?
O2 C22 1.328(11) . ?
O2 C23 1.464(11) . ?
N1 C4 1.389(12) . ?
N1 C1 1.402(10) . ?
N2 C9 1.344(9) . ?
N2 C6 1.391(11) . ?
N3 C11 1.379(9) . ?
N3 C14 1.433(11) . ?
N4 C19 1.369(10) . ?
N4 C16 1.377(11) . ?
C1 C20 1.407(12) . ?
C1 C2 1.484(13) . ?
C2 C3 1.377(14) . ?
C2 H2 0.9500 . ?
C3 C4 1.386(11) . ?
C3 H3 0.9500 . ?
C4 C5 1.416(13) . ?
C5 C6 1.374(12) . ?
C5 C21 1.579(13) . ?
C6 C7 1.494(11) . ?
C7 C8 1.341(12) . ?
C7 H7 0.9500 . ?
C8 C9 1.480(12) . ?
C8 H8 0.9500 . ?
C9 C10 1.416(12) . ?
C10 C11 1.448(11) . ?
C10 C25 1.534(10) . ?
C11 C12 1.397(11) . ?
C12 C13 1.362(11) . ?
C12 H12 0.9500 . ?
C13 C14 1.441(11) . ?
C14 C15 1.427(11) . ?
C15 C16 1.388(11) . ?
C16 C17 1.485(11) . ?
C17 C18 1.345(12) . ?
C17 H17 0.9500 . ?
C18 C19 1.458(13) . ?
C18 H18 0.9500 . ?
C19 C20 1.408(13) . ?
C20 C29 1.513(11) . ?
C21 C22 1.481(14) . ?
C21 H21A 0.9900 . ?
C21 H21B 0.9900 . ?
C23 C24 1.529(14) . ?
C23 H23A 0.9900 . ?
C23 H23B 0.9900 . ?
C24 H24A 0.9800 . ?
C24 H24B 0.9800 . ?
C24 H24C 0.9800 . ?
C25 C26 1.470(13) . ?
C25 H25A 0.9900 . ?
C25 H25B 0.9900 . ?
C26 C27 1.528(12) . ?
C26 H26A 0.9900 . ?
C26 H26B 0.9900 . ?
C27 C28 1.465(14) . ?
C27 H27A 0.9900 . ?
C27 H27B 0.9900 . ?
C28 H28A 0.9800 . ?
C28 H28B 0.9800 . ?
C28 H28C 0.9800 . ?
C29 C30 1.490(13) . ?
C29 H29A 0.9900 . ?
C29 H29B 0.9900 . ?
C30 C31 1.522(12) . ?
C30 H30A 0.9900 . ?
C30 H30B 0.9900 . ?
C31 C32 1.524(13) . ?
C31 H31A 0.9900 . ?
C31 H31B 0.9900 . ?
C32 H32A 0.9800 . ?
C32 H32B 0.9800 . ?
C32 H32C 0.9800 . ?
C33 H33A 0.9800 . ?
C33 H33B 0.9800 . ?
C33 H33C 0.9800 . ?
C34 H34A 0.9800 . ?
C34 H34B 0.9800 . ?
C34 H34C 0.9800 . ?
C35 H35A 0.9800 . ?
C35 H35B 0.9800 . ?
C35 H35C 0.9800 . ?
C36 H36A 0.9800 . ?
C36 H36B 0.9800 . ?
C36 H36C 0.9800 . ?
C37 H37A 0.9800 . ?
C37 H37B 0.9800 . ?
C37 H37C 0.9800 . ?
C38 H38C 0.9800 . ?
C38 H38A 0.9800 . ?
C38 H38B 0.9800 . ?
C39 H39A 0.9800 . ?
C39 H39B 0.9800 . ?
C39 H39C 0.9800 . ?

loop_
_geom_torsion_atom_site_label_1
_geom_torsion_atom_site_label_2
_geom_torsion_atom_site_label_3
_geom_torsion_atom_site_label_4
_geom_torsion
_geom_torsion_site_symmetry_1
_geom_torsion_site_symmetry_2
_geom_torsion_site_symmetry_3
_geom_torsion_site_symmetry_4
_geom_torsion_publ_flag
C35 Si2 O3 Si1 37(2) . . . . ?
C36 Si2 O3 Si1 158(2) . . . . ?
C34 Si2 O3 Si1 -83(2) . . . . ?
O4 Si1 O3 Si2 -89(2) . . . . ?
C33 Si1 O3 Si2 30(2) . . . . ?
C13 Si1 O3 Si2 148(2) . . . . ?
O3 Si1 O4 Si3 61.4(10) . . . . ?
C33 Si1 O4 Si3 -55.9(10) . . . . ?
C13 Si1 O4 Si3 173.2(8) . . . . ?
C38 Si3 O4 Si1 33.6(10) . . . . ?
C39 Si3 O4 Si1 153.9(9) . . . . ?
C37 Si3 O4 Si1 -86.5(10) . . . . ?
C4 N1 C1 C20 177.8(10) . . . . ?
Zn1 N1 C1 C20 -4.4(14) . . . . ?
C4 N1 C1 C2 4.7(11) . . . . ?
Zn1 N1 C1 C2 -177.5(6) . . . . ?
N1 C1 C2 C3 -3.7(11) . . . . ?
C20 C1 C2 C3 -177.1(10) . . . . ?
C1 C2 C3 C4 1.3(11) . . . . ?
C2 C3 C4 N1 1.6(12) . . . . ?
C2 C3 C4 C5 177.6(10) . . . . ?
C1 N1 C4 C3 -4.1(12) . . . . ?
Zn1 N1 C4 C3 178.3(6) . . . . ?
C1 N1 C4 C5 -180.0(9) . . . . ?
Zn1 N1 C4 C5 2.4(16) . . . . ?
C3 C4 C5 C6 179.9(9) . . . . ?
N1 C4 C5 C6 -4.8(17) . . . . ?
C3 C4 C5 C21 4.8(15) . . . . ?
N1 C4 C5 C21 -179.9(10) . . . . ?
C4 C5 C6 N2 4.9(16) . . . . ?
C21 C5 C6 N2 -179.9(9) . . . . ?
C4 C5 C6 C7 -177.0(9) . . . . ?
C21 C5 C6 C7 -1.9(13) . . . . ?
C9 N2 C6 C5 176.4(9) . . . . ?
Zn1 N2 C6 C5 -2.6(15) . . . . ?
C9 N2 C6 C7 -1.8(10) . . . . ?
Zn1 N2 C6 C7 179.2(6) . . . . ?
C5 C6 C7 C8 -178.0(9) . . . . ?
N2 C6 C7 C8 0.3(11) . . . . ?
C6 C7 C8 C9 1.2(10) . . . . ?
C6 N2 C9 C10 175.1(8) . . . . ?
Zn1 N2 C9 C10 -5.9(13) . . . . ?
C6 N2 C9 C8 2.5(10) . . . . ?
Zn1 N2 C9 C8 -178.5(7) . . . . ?
C7 C8 C9 N2 -2.4(11) . . . . ?
C7 C8 C9 C10 -174.8(9) . . . . ?
N2 C9 C10 C11 6.2(15) . . . . ?
C8 C9 C10 C11 177.6(9) . . . . ?
N2 C9 C10 C25 -175.5(8) . . . . ?
C8 C9 C10 C25 -4.0(14) . . . . ?
C14 N3 C11 C12 -0.7(10) . . . . ?
Zn1 N3 C11 C12 175.5(6) . . . . ?
C14 N3 C11 C10 -179.1(8) . . . . ?
Zn1 N3 C11 C10 -2.9(13) . . . . ?
C9 C10 C11 N3 -1.5(15) . . . . ?
C25 C10 C11 N3 -179.8(8) . . . . ?
C9 C10 C11 C12 -179.6(9) . . . . ?
C25 C10 C11 C12 2.1(14) . . . . ?
N3 C11 C12 C13 0.3(11) . . . . ?
C10 C11 C12 C13 178.7(9) . . . . ?
C11 C12 C13 C14 0.2(11) . . . . ?
C11 C12 C13 Si1 -172.5(7) . . . . ?
O4 Si1 C13 C12 -121.3(8) . . . . ?
O3 Si1 C13 C12 -5.9(9) . . . . ?
C33 Si1 C13 C12 109.1(8) . . . . ?
O4 Si1 C13 C14 68.9(11) . . . . ?
O3 Si1 C13 C14 -175.7(10) . . . . ?
C33 Si1 C13 C14 -60.7(12) . . . . ?
C11 N3 C14 C15 -179.0(8) . . . . ?
Zn1 N3 C14 C15 5.0(14) . . . . ?
C11 N3 C14 C13 0.9(11) . . . . ?
Zn1 N3 C14 C13 -175.1(6) . . . . ?
C12 C13 C14 C15 179.1(10) . . . . ?
Si1 C13 C14 C15 -9.9(17) . . . . ?
C12 C13 C14 N3 -0.7(11) . . . . ?
Si1 C13 C14 N3 170.3(8) . . . . ?
N3 C14 C15 C16 -4.9(15) . . . . ?
C13 C14 C15 C16 175.3(10) . . . . ?
N3 C14 C15 Br1 171.9(7) . . . . ?
C13 C14 C15 Br1 -7.9(14) . . . . ?
C19 N4 C16 C15 -176.9(8) . . . . ?
Zn1 N4 C16 C15 3.5(14) . . . . ?
C19 N4 C16 C17 0.7(11) . . . . ?
Zn1 N4 C16 C17 -178.9(6) . . . . ?
C14 C15 C16 N4 0.6(15) . . . . ?
Br1 C15 C16 N4 -176.2(8) . . . . ?
C14 C15 C16 C17 -176.8(9) . . . . ?
Br1 C15 C16 C17 6.3(12) . . . . ?
N4 C16 C17 C18 -1.3(11) . . . . ?
C15 C16 C17 C18 176.4(9) . . . . ?
C16 C17 C18 C19 1.3(10) . . . . ?
C16 N4 C19 C20 -175.6(9) . . . . ?
Zn1 N4 C19 C20 4.0(13) . . . . ?
C16 N4 C19 C18 0.1(10) . . . . ?
Zn1 N4 C19 C18 179.8(6) . . . . ?
C17 C18 C19 N4 -1.0(11) . . . . ?
C17 C18 C19 C20 174.6(9) . . . . ?
N1 C1 C20 C19 6.8(17) . . . . ?
C2 C1 C20 C19 178.5(10) . . . . ?
N1 C1 C20 C29 -173.7(9) . . . . ?
C2 C1 C20 C29 -2.0(15) . . . . ?
N4 C19 C20 C1 -6.3(16) . . . . ?
C18 C19 C20 C1 178.7(9) . . . . ?
N4 C19 C20 C29 174.2(8) . . . . ?
C18 C19 C20 C29 -0.8(15) . . . . ?
C6 C5 C21 C22 -90.0(11) . . . . ?
C4 C5 C21 C22 85.3(12) . . . . ?
C23 O2 C22 O1 -4.0(15) . . . . ?
C23 O2 C22 C21 -179.7(8) . . . . ?
C5 C21 C22 O1 59.6(15) . . . . ?
C5 C21 C22 O2 -124.9(9) . . . . ?
C22 O2 C23 C24 179.3(9) . . . . ?
C9 C10 C25 C26 91.9(10) . . . . ?
C11 C10 C25 C26 -89.6(10) . . . . ?
C10 C25 C26 C27 178.6(8) . . . . ?
C25 C26 C27 C28 -173.5(9) . . . . ?
C1 C20 C29 C30 89.6(11) . . . . ?
C19 C20 C29 C30 -90.8(11) . . . . ?
C20 C29 C30 C31 -172.6(9) . . . . ?
C29 C30 C31 C32 66.0(13) . . . . ?
